data_4509468
loop_
_publ_author_name
'Tzeng, Biing-Chiau'
'Yeh, Hsien-Te'
'Chang, Tsung-Yi'
'Lee, Gene-Hsiang'

_publ_section_title
;
 Novel Coordinated-Solvent Induced Assembly of Cd(II) Coordination
 Polymers Containing 4,4&#x2032;-Dipyridylsulfide
;
_journal_issue 6
_journal_name_full 'Crystal Growth &amp; Design'
_journal_page_first 2552
_journal_paper_doi 10.1021/cg900119a
_journal_volume 9
_journal_year 2009
_chemical_formula_sum 'C28 H28 Cd Cl2 N8 O8 S2'
_chemical_formula_weight 852.00
_chemical_name_systematic
; 
 ? 
;
_space_group_IT_number 14
_symmetry_cell_setting monoclinic
_symmetry_space_group_name_Hall '-P 2yn'
_symmetry_space_group_name_H-M 'P 1 21/n 1'
_atom_sites_solution_hydrogens geom
_atom_sites_solution_primary direct
_atom_sites_solution_secondary difmap
_audit_creation_method SHELXL-97
_cell_angle_alpha 90.00
_cell_angle_beta 92.1574(6)
_cell_angle_gamma 90.00
_cell_formula_units_Z 4
_cell_length_a 10.82720(10)
_cell_length_b 17.2375(2)
_cell_length_c 19.3098(2)
_cell_measurement_reflns_used all
_cell_measurement_temperature 150(2)
_cell_measurement_theta_max 27.50
_cell_measurement_theta_min 1.58
_cell_volume 3601.31(7)
_computing_cell_refinement DENZO-SMN
_computing_data_collection 'NONIUS COLLECT'
_computing_data_reduction DENZO-SMN
_computing_molecular_graphics SHELXTL
_computing_publication_material SHELXTL
_computing_structure_refinement 'SHELXL-97 (Sheldrick, 1997)'
_computing_structure_solution 'SHELXS-97 (Sheldrick, 1990)'
_diffrn_ambient_temperature 150(2)
_diffrn_measured_fraction_theta_full 0.996
_diffrn_measured_fraction_theta_max 0.996
_diffrn_measurement_device_type 'NONIUS KappaCCD'
_diffrn_measurement_method '\w scans'
_diffrn_radiation_monochromator graphite
_diffrn_radiation_source 'fine-focus sealed tube'
_diffrn_radiation_type MoK\a
_diffrn_radiation_wavelength 0.71073
_diffrn_reflns_av_R_equivalents 0.0689
_diffrn_reflns_av_sigmaI/netI 0.0721
_diffrn_reflns_limit_h_max 14
_diffrn_reflns_limit_h_min -14
_diffrn_reflns_limit_k_max 22
_diffrn_reflns_limit_k_min -22
_diffrn_reflns_limit_l_max 25
_diffrn_reflns_limit_l_min -25
_diffrn_reflns_number 34350
_diffrn_reflns_theta_full 27.50
_diffrn_reflns_theta_max 27.50
_diffrn_reflns_theta_min 1.58
_exptl_absorpt_coefficient_mu 0.928
_exptl_absorpt_correction_T_max 0.902
_exptl_absorpt_correction_T_min 0.799
_exptl_absorpt_correction_type multi-scan
_exptl_crystal_colour colorless
_exptl_crystal_density_diffrn 1.571
_exptl_crystal_density_method 'not measured'
_exptl_crystal_description block
_exptl_crystal_F_000 1720
_exptl_crystal_size_max 0.25
_exptl_crystal_size_mid 0.23
_exptl_crystal_size_min 0.15
_refine_diff_density_max 1.446
_refine_diff_density_min -1.024
_refine_diff_density_rms 0.169
_refine_ls_extinction_coef 0.0037(4)
_refine_ls_extinction_expression Fc^*^=kFc[1+0.001xFc^2^\l^3^/sin(2\q)]^-1/4^
_refine_ls_extinction_method SHELXL
_refine_ls_goodness_of_fit_ref 1.069
_refine_ls_hydrogen_treatment mixed
_refine_ls_matrix_type full
_refine_ls_number_parameters 447
_refine_ls_number_reflns 8235
_refine_ls_number_restraints 0
_refine_ls_restrained_S_all 1.069
_refine_ls_R_factor_all 0.0858
_refine_ls_R_factor_gt 0.0466
_refine_ls_shift/su_max 0.013
_refine_ls_shift/su_mean 0.000
_refine_ls_structure_factor_coef Fsqd
_refine_ls_weighting_details 'calc w=1/[\s^2^(Fo^2^)+(0.0677P)^2^+0.6784P] where P=(Fo^2^+2Fc^2^)/3'
_refine_ls_weighting_scheme calc
_refine_ls_wR_factor_gt 0.1072
_refine_ls_wR_factor_ref 0.1291
_reflns_number_gt 5743
_reflns_number_total 8235
_reflns_threshold_expression >2sigma(I)
_cod_data_source_file cg900119asup1.cif
_cod_data_source_block 3
_cod_depositor_comments
;
The following automatic conversions were performed:

'_symmetry_cell_setting' value 'Monoclinic' changed to 'monoclinic'
according to /home/saulius/struct/CIF-dictionaries/cif_core.dic
dictionary named 'cif_core.dic' version 2.4.2 from 2011-04-26.

Automatic conversion script
Id: cif_fix_values 1891 2012-01-12 08:04:46Z andrius 
;
_cod_original_sg_symbol_H-M P2(1)/n
_cod_database_code 4509468

loop_
_symmetry_equiv_pos_as_xyz
'x, y, z'
'-x+1/2, y+1/2, -z+1/2'
'-x, -y, -z'
'x-1/2, -y-1/2, z-1/2'

loop_
_atom_site_label
_atom_site_type_symbol
_atom_site_fract_x
_atom_site_fract_y
_atom_site_fract_z
_atom_site_U_iso_or_equiv
_atom_site_adp_type
_atom_site_occupancy
_atom_site_symmetry_multiplicity
_atom_site_calc_flag
_atom_site_refinement_flags
Cd1 Cd 0.39238(2) 0.235434(17) 0.664900(13) 0.02156(12) Uani 1 1 d .
S1 S 0.66683(10) 0.02258(6) 0.41149(5) 0.0283(2) Uani 1 1 d .
S2 S 0.15180(10) 0.49261(6) 0.42291(5) 0.0300(2) Uani 1 1 d .
N1 N 0.4864(3) 0.16456(18) 0.57795(15) 0.0220(7) Uani 1 1 d .
N2 N 0.7990(3) 0.18489(18) 0.24492(15) 0.0215(7) Uani 1 1 d .
N3 N 0.3181(3) 0.32116(19) 0.57916(15) 0.0245(7) Uani 1 1 d .
N4 N -0.0245(3) 0.34226(19) 0.25239(15) 0.0247(7) Uani 1 1 d .
N5 N 0.5725(3) 0.3195(2) 0.67682(18) 0.0350(8) Uani 1 1 d .
N6 N 0.2111(3) 0.1597(2) 0.64686(17) 0.0308(8) Uani 1 1 d .
C1 C 0.4277(4) 0.1542(2) 0.51648(18) 0.0247(9) Uani 1 1 d .
H1A H 0.3479 0.1761 0.5087 0.030 Uiso 1 1 calc R
C2 C 0.4803(4) 0.1121(2) 0.46351(18) 0.0266(9) Uani 1 1 d .
H2A H 0.4368 0.1054 0.4203 0.032 Uiso 1 1 calc R
C3 C 0.5971(4) 0.0803(2) 0.47475(18) 0.0222(8) Uani 1 1 d .
C4 C 0.6554(4) 0.0901(2) 0.53926(19) 0.0275(9) Uani 1 1 d .
H4A H 0.7347 0.0682 0.5490 0.033 Uiso 1 1 calc R
C5 C 0.5970(4) 0.1318(2) 0.58889(18) 0.0284(9) Uani 1 1 d .
H5A H 0.6372 0.1376 0.6332 0.034 Uiso 1 1 calc R
C6 C 0.8051(3) 0.1075(2) 0.24009(17) 0.0227(8) Uani 1 1 d .
H6A H 0.8409 0.0854 0.2005 0.027 Uiso 1 1 calc R
C7 C 0.7620(3) 0.0587(2) 0.28975(17) 0.0213(8) Uani 1 1 d .
H7A H 0.7674 0.0041 0.2842 0.026 Uiso 1 1 calc R
C8 C 0.7103(3) 0.0899(2) 0.34825(17) 0.0207(8) Uani 1 1 d .
C9 C 0.7011(4) 0.1695(2) 0.35328(18) 0.0235(8) Uani 1 1 d .
H9A H 0.6646 0.1928 0.3922 0.028 Uiso 1 1 calc R
C10 C 0.7458(4) 0.2147(2) 0.30092(19) 0.0257(9) Uani 1 1 d .
H10A H 0.7387 0.2695 0.3045 0.031 Uiso 1 1 calc R
C11 C 0.3871(4) 0.3531(2) 0.53019(19) 0.0290(9) Uani 1 1 d .
H11A H 0.4721 0.3395 0.5292 0.035 Uiso 1 1 calc R
C12 C 0.3401(4) 0.4048(2) 0.48135(19) 0.0294(9) Uani 1 1 d .
H12A H 0.3913 0.4261 0.4473 0.035 Uiso 1 1 calc R
C13 C 0.2167(4) 0.4248(2) 0.48316(18) 0.0259(9) Uani 1 1 d .
C14 C 0.1442(4) 0.3931(2) 0.53374(18) 0.0274(9) Uani 1 1 d .
H14A H 0.0595 0.4067 0.5364 0.033 Uiso 1 1 calc R
C15 C 0.1985(4) 0.3411(2) 0.57998(19) 0.0280(9) Uani 1 1 d .
H15A H 0.1487 0.3184 0.6140 0.034 Uiso 1 1 calc R
C16 C 0.0259(4) 0.3094(2) 0.30925(19) 0.0274(9) Uani 1 1 d .
H16A H 0.0244 0.2545 0.3127 0.033 Uiso 1 1 calc R
C17 C 0.0807(4) 0.3513(2) 0.36382(18) 0.0266(9) Uani 1 1 d .
H17A H 0.1162 0.3255 0.4032 0.032 Uiso 1 1 calc R
C18 C 0.0823(3) 0.4313(2) 0.35946(18) 0.0251(8) Uani 1 1 d .
C19 C 0.0261(4) 0.4663(2) 0.30137(19) 0.0269(9) Uani 1 1 d .
H19A H 0.0228 0.5213 0.2974 0.032 Uiso 1 1 calc R
C20 C -0.0245(4) 0.4197(2) 0.24975(19) 0.0269(9) Uani 1 1 d .
H20A H -0.0616 0.4441 0.2100 0.032 Uiso 1 1 calc R
C21 C 0.6110(4) 0.3756(3) 0.6992(2) 0.0355(10) Uani 1 1 d .
C22 C 0.6563(5) 0.4485(3) 0.7278(3) 0.0601(15) Uani 1 1 d .
H22A H 0.6674 0.4438 0.7782 0.090 Uiso 1 1 calc R
H22B H 0.5965 0.4897 0.7166 0.090 Uiso 1 1 calc R
H22C H 0.7357 0.4612 0.7078 0.090 Uiso 1 1 calc R
C23 C 0.1277(4) 0.1236(2) 0.63101(19) 0.0290(9) Uani 1 1 d .
C24 C 0.0204(4) 0.0758(3) 0.6111(3) 0.0460(12) Uani 1 1 d .
H24A H 0.0384 0.0214 0.6220 0.069 Uiso 1 1 calc R
H24B H 0.0021 0.0813 0.5613 0.069 Uiso 1 1 calc R
H24C H -0.0511 0.0929 0.6368 0.069 Uiso 1 1 calc R
Cl1 Cl 0.10985(11) 0.13276(6) 0.42400(6) 0.0406(3) Uani 1 1 d .
O1 O 0.1528(3) 0.06286(19) 0.45487(18) 0.0549(9) Uani 1 1 d .
O2 O 0.0101(5) 0.1234(3) 0.3796(3) 0.120(2) Uani 1 1 d .
O3 O 0.1091(5) 0.1929(2) 0.4714(2) 0.0992(18) Uani 1 1 d .
O4 O 0.2069(5) 0.1580(4) 0.3781(3) 0.118(2) Uani 1 1 d .
Cl2 Cl 0.65391(11) 0.41930(6) 0.37589(6) 0.0393(3) Uani 1 1 d .
O5 O 0.6082(3) 0.35205(18) 0.41088(15) 0.0432(8) Uani 1 1 d .
O6 O 0.7762(4) 0.4363(3) 0.4039(2) 0.0837(13) Uani 1 1 d .
O7 O 0.6585(5) 0.4031(2) 0.30331(17) 0.0767(14) Uani 1 1 d .
O8 O 0.5744(3) 0.48391(19) 0.38625(17) 0.0539(9) Uani 1 1 d .
N7 N 0.4146(5) 0.1797(4) 0.1489(3) 0.083(2) Uani 1 1 d .
C25 C 0.3765(5) 0.1957(4) 0.0959(4) 0.069(2) Uani 1 1 d .
C26 C 0.3279(7) 0.2152(4) 0.0251(4) 0.097(2) Uani 1 1 d .
H26A H 0.2431 0.2346 0.0275 0.146 Uiso 1 1 calc R
H26B H 0.3286 0.1687 -0.0040 0.146 Uiso 1 1 calc R
H26C H 0.3800 0.2553 0.0051 0.146 Uiso 1 1 calc R
N8 N 0.2992(4) 0.3725(3) 0.2250(2) 0.0559(12) Uani 1 1 d .
C27 C 0.3407(4) 0.3265(3) 0.2598(3) 0.0458(12) Uani 1 1 d .
C28 C 0.3941(6) 0.2675(4) 0.3055(3) 0.0668(17) Uani 1 1 d .
H28A H 0.4424 0.2311 0.2785 0.100 Uiso 1 1 calc R
H28B H 0.3278 0.2394 0.3279 0.100 Uiso 1 1 calc R
H28C H 0.4480 0.2922 0.3409 0.100 Uiso 1 1 calc R

loop_
_atom_site_aniso_label
_atom_site_aniso_U_11
_atom_site_aniso_U_22
_atom_site_aniso_U_33
_atom_site_aniso_U_23
_atom_site_aniso_U_13
_atom_site_aniso_U_12
Cd1 0.02323(17) 0.02522(18) 0.01631(16) -0.00191(11) 0.00170(10) 0.00302(12)
S1 0.0431(6) 0.0205(5) 0.0222(5) 0.0009(4) 0.0139(4) 0.0025(4)
S2 0.0405(6) 0.0241(6) 0.0248(5) 0.0003(4) -0.0081(4) 0.0007(5)
N1 0.0231(17) 0.0243(18) 0.0187(15) -0.0013(13) 0.0034(12) 0.0007(14)
N2 0.0229(16) 0.0232(18) 0.0187(15) 0.0017(13) 0.0044(12) -0.0013(13)
N3 0.0262(17) 0.0270(19) 0.0205(16) -0.0005(14) 0.0013(12) 0.0031(14)
N4 0.0236(17) 0.030(2) 0.0204(16) 0.0013(14) 0.0006(12) -0.0021(14)
N5 0.0248(19) 0.040(2) 0.040(2) 0.0008(18) 0.0009(15) -0.0040(17)
N6 0.032(2) 0.030(2) 0.0305(18) -0.0007(15) 0.0020(15) -0.0024(17)
C1 0.025(2) 0.030(2) 0.0192(18) 0.0024(16) 0.0010(15) -0.0007(17)
C2 0.033(2) 0.027(2) 0.0196(19) -0.0002(16) -0.0005(15) -0.0015(18)
C3 0.028(2) 0.017(2) 0.0216(18) 0.0005(15) 0.0067(15) -0.0028(16)
C4 0.021(2) 0.034(2) 0.028(2) -0.0015(18) 0.0021(15) 0.0028(17)
C5 0.028(2) 0.039(3) 0.0182(18) -0.0045(17) -0.0011(15) 0.0039(18)
C6 0.028(2) 0.024(2) 0.0166(18) -0.0015(15) 0.0023(14) 0.0008(16)
C7 0.027(2) 0.018(2) 0.0194(18) -0.0001(15) 0.0016(14) -0.0002(16)
C8 0.0194(19) 0.024(2) 0.0186(18) 0.0001(15) 0.0015(14) 0.0007(16)
C9 0.029(2) 0.025(2) 0.0171(18) -0.0022(16) 0.0058(15) 0.0003(17)
C10 0.028(2) 0.022(2) 0.028(2) -0.0014(16) 0.0049(16) 0.0024(16)
C11 0.029(2) 0.034(2) 0.025(2) 0.0027(17) 0.0066(16) 0.0054(18)
C12 0.029(2) 0.036(3) 0.024(2) 0.0029(18) 0.0035(16) 0.0017(18)
C13 0.035(2) 0.023(2) 0.0195(19) -0.0029(16) -0.0031(15) -0.0017(18)
C14 0.023(2) 0.033(2) 0.026(2) 0.0021(18) -0.0003(15) 0.0051(17)
C15 0.029(2) 0.030(2) 0.025(2) -0.0003(17) 0.0069(16) 0.0015(18)
C16 0.031(2) 0.026(2) 0.026(2) 0.0037(17) 0.0001(16) -0.0023(18)
C17 0.032(2) 0.029(2) 0.0185(19) 0.0034(16) -0.0029(15) 0.0017(18)
C18 0.025(2) 0.030(2) 0.0201(18) 0.0010(16) 0.0003(15) 0.0044(17)
C19 0.029(2) 0.025(2) 0.026(2) -0.0017(17) -0.0032(15) -0.0001(17)
C20 0.026(2) 0.033(2) 0.022(2) 0.0045(17) -0.0004(15) 0.0039(18)
C21 0.030(2) 0.046(3) 0.030(2) 0.004(2) 0.0040(17) -0.009(2)
C22 0.074(4) 0.052(3) 0.054(3) -0.006(3) 0.005(3) -0.030(3)
C23 0.029(2) 0.030(2) 0.029(2) 0.0028(18) 0.0066(17) 0.0039(19)
C24 0.032(3) 0.043(3) 0.063(3) -0.006(2) 0.000(2) -0.013(2)
Cl1 0.0502(7) 0.0314(6) 0.0390(6) 0.0047(5) -0.0150(5) -0.0020(5)
O1 0.063(2) 0.034(2) 0.067(2) 0.0114(17) -0.0157(18) 0.0090(17)
O2 0.101(4) 0.057(3) 0.193(5) 0.017(3) -0.103(4) -0.006(3)
O3 0.173(5) 0.048(3) 0.074(3) -0.022(2) -0.033(3) 0.042(3)
O4 0.100(4) 0.134(5) 0.121(4) 0.057(4) 0.028(3) -0.005(4)
Cl2 0.0490(7) 0.0269(6) 0.0436(6) -0.0043(5) 0.0220(5) -0.0046(5)
O5 0.056(2) 0.0351(18) 0.0397(17) 0.0070(14) 0.0132(14) -0.0048(16)
O6 0.047(2) 0.073(3) 0.131(4) -0.011(3) 0.009(2) -0.021(2)
O7 0.155(4) 0.039(2) 0.0390(19) -0.0015(17) 0.043(2) 0.002(2)
O8 0.067(2) 0.0330(19) 0.064(2) 0.0018(16) 0.0286(18) 0.0104(17)
N7 0.051(3) 0.105(5) 0.092(4) -0.056(4) 0.010(3) -0.004(3)
C25 0.038(3) 0.053(4) 0.117(6) -0.047(4) 0.022(4) -0.006(3)
C26 0.077(5) 0.071(5) 0.141(7) -0.013(5) -0.017(5) 0.018(4)
N8 0.042(3) 0.067(3) 0.057(3) -0.003(2) -0.013(2) -0.003(2)
C27 0.032(3) 0.060(4) 0.046(3) -0.014(3) -0.006(2) -0.005(2)
C28 0.068(4) 0.065(4) 0.066(4) -0.003(3) -0.020(3) 0.011(3)

loop_
_atom_type_symbol
_atom_type_description
_atom_type_scat_dispersion_real
_atom_type_scat_dispersion_imag
_atom_type_scat_source
C C 0.0033 0.0016 'International Tables Vol C Tables 4.2.6.8 and 6.1.1.4'
H H 0.0000 0.0000 'International Tables Vol C Tables 4.2.6.8 and 6.1.1.4'
N N 0.0061 0.0033 'International Tables Vol C Tables 4.2.6.8 and 6.1.1.4'
O O 0.0106 0.0060 'International Tables Vol C Tables 4.2.6.8 and 6.1.1.4'
S S 0.1246 0.1234 'International Tables Vol C Tables 4.2.6.8 and 6.1.1.4'
Cl Cl 0.1484 0.1585 'International Tables Vol C Tables 4.2.6.8 and 6.1.1.4'
Cd Cd -0.8075 1.2024 'International Tables Vol C Tables 4.2.6.8 and 6.1.1.4'

loop_
_geom_angle_atom_site_label_1
_geom_angle_atom_site_label_2
_geom_angle_atom_site_label_3
_geom_angle
_geom_angle_site_symmetry_1
_geom_angle_site_symmetry_3
N4 Cd1 N2 91.35(11) 4_666 4_566
N4 Cd1 N3 175.84(11) 4_666 .
N2 Cd1 N3 87.18(10) 4_566 .
N4 Cd1 N1 93.10(10) 4_666 .
N2 Cd1 N1 175.04(11) 4_566 .
N3 Cd1 N1 88.23(10) . .
N4 Cd1 N6 94.91(12) 4_666 .
N2 Cd1 N6 92.55(11) 4_566 .
N3 Cd1 N6 89.04(11) . .
N1 Cd1 N6 89.25(11) . .
N4 Cd1 N5 89.26(12) 4_666 .
N2 Cd1 N5 87.28(11) 4_566 .
N3 Cd1 N5 86.78(12) . .
N1 Cd1 N5 90.58(11) . .
N6 Cd1 N5 175.82(11) . .
C8 S1 C3 103.91(17) . .
C18 S2 C13 102.03(18) . .
C5 N1 C1 118.5(3) . .
C5 N1 Cd1 121.3(2) . .
C1 N1 Cd1 120.1(2) . .
C6 N2 C10 117.4(3) . .
C6 N2 Cd1 121.2(2) . 4_665
C10 N2 Cd1 121.2(3) . 4_665
C15 N3 C11 117.8(3) . .
C15 N3 Cd1 117.4(2) . .
C11 N3 Cd1 124.8(3) . .
C16 N4 C20 117.1(3) . .
C16 N4 Cd1 119.5(3) . 4_565
C20 N4 Cd1 123.5(2) . 4_565
C21 N5 Cd1 145.7(3) . .
C23 N6 Cd1 172.6(3) . .
N1 C1 C2 121.9(4) . .
C3 C2 C1 119.1(3) . .
C4 C3 C2 118.3(3) . .
C4 C3 S1 119.8(3) . .
C2 C3 S1 121.7(3) . .
C5 C4 C3 119.0(4) . .
N1 C5 C4 123.1(3) . .
N2 C6 C7 122.9(3) . .
C6 C7 C8 119.3(3) . .
C9 C8 C7 118.4(3) . .
C9 C8 S1 125.8(3) . .
C7 C8 S1 115.8(3) . .
C10 C9 C8 118.8(3) . .
N2 C10 C9 123.1(4) . .
N3 C11 C12 122.9(4) . .
C13 C12 C11 118.4(4) . .
C12 C13 C14 119.5(4) . .
C12 C13 S2 120.5(3) . .
C14 C13 S2 120.0(3) . .
C15 C14 C13 118.2(4) . .
N3 C15 C14 123.2(4) . .
N4 C16 C17 123.5(4) . .
C18 C17 C16 118.6(4) . .
C17 C18 C19 118.4(4) . .
C17 C18 S2 124.2(3) . .
C19 C18 S2 117.4(3) . .
C20 C19 C18 118.6(4) . .
N4 C20 C19 123.8(4) . .
N5 C21 C22 178.2(5) . .
N6 C23 C24 179.0(5) . .
O2 Cl1 O3 118.7(3) . .
O2 Cl1 O1 113.8(2) . .
O3 Cl1 O1 111.7(2) . .
O2 Cl1 O4 102.9(4) . .
O3 Cl1 O4 101.5(4) . .
O1 Cl1 O4 106.0(3) . .
O8 Cl2 O7 109.4(2) . .
O8 Cl2 O5 110.04(19) . .
O7 Cl2 O5 109.2(2) . .
O8 Cl2 O6 109.9(2) . .
O7 Cl2 O6 110.0(3) . .
O5 Cl2 O6 108.4(2) . .
N7 C25 C26 178.5(7) . .
N8 C27 C28 179.2(6) . .

loop_
_geom_bond_atom_site_label_1
_geom_bond_atom_site_label_2
_geom_bond_distance
_geom_bond_site_symmetry_2
Cd1 N4 2.311(3) 4_666
Cd1 N2 2.327(3) 4_566
Cd1 N3 2.339(3) .
Cd1 N1 2.340(3) .
Cd1 N6 2.373(4) .
Cd1 N5 2.434(4) .
S1 C8 1.761(4) .
S1 C3 1.767(4) .
S2 C18 1.765(4) .
S2 C13 1.776(4) .
N1 C5 1.334(5) .
N1 C1 1.337(5) .
N2 C6 1.339(5) .
N2 C10 1.346(5) .
N2 Cd1 2.327(3) 4_665
N3 C15 1.340(5) .
N3 C11 1.345(5) .
N4 C16 1.334(5) .
N4 C20 1.336(5) .
N4 Cd1 2.311(3) 4_565
N5 C21 1.132(5) .
N6 C23 1.129(5) .
C1 C2 1.392(5) .
C2 C3 1.388(5) .
C3 C4 1.386(5) .
C4 C5 1.371(5) .
C6 C7 1.371(5) .
C7 C8 1.388(5) .
C8 C9 1.380(5) .
C9 C10 1.378(5) .
C11 C12 1.381(5) .
C12 C13 1.381(5) .
C13 C14 1.388(5) .
C14 C15 1.380(5) .
C16 C17 1.392(5) .
C17 C18 1.380(6) .
C18 C19 1.394(5) .
C19 C20 1.378(5) .
C21 C22 1.451(7) .
C23 C24 1.463(6) .
Cl1 O2 1.363(4) .
Cl1 O3 1.382(4) .
Cl1 O1 1.415(3) .
Cl1 O4 1.466(5) .
Cl2 O8 1.427(3) .
Cl2 O7 1.432(3) .
Cl2 O5 1.439(3) .
Cl2 O6 1.441(4) .
N7 C25 1.123(9) .
C25 C26 1.484(10) .
N8 C27 1.122(6) .
C27 C28 1.452(8) .
